data_7127353
loop_
_publ_author_name
'Horsley Downie, Thomas M.'
'Hall, Jonathan W.'
'Collier Finn, Thomas P.'
'Liptrot, David J.'
'Lowe, John P.'
'Mahon, Mary F.'
'McMullin, Claire L.'
'Whittlesey, Michael K.'

_publ_section_title
;
 The first ring-expanded NHC-copper(i) phosphides as catalysts in the
 highly selective hydrophosphination of isocyanates.
;
_journal_issue 87
_journal_name_full 'Chemical communications (Cambridge, England)'
_journal_page_first 13359
_journal_page_last 13362
_journal_paper_doi 10.1039/d0cc05694d
_journal_volume 56
_journal_year 2020
_chemical_formula_moiety 'C68 H76 Cu2 N4 P2'
_chemical_formula_sum 'C68 H76 Cu2 N4 P2'
_chemical_formula_weight 1138.34
_space_group_crystal_system triclinic
_space_group_IT_number 2
_space_group_name_Hall '-P 1'
_space_group_name_H-M_alt 'P -1'
_atom_sites_solution_hydrogens geom
_atom_sites_solution_primary iterative
_audit_creation_date 2019-04-26
_audit_creation_method
;
Olex2 1.2
(compiled 2018.05.29 svn.r3508 for OlexSys, GUI svn.r5506)
;
_audit_update_record
;
2020-07-06 deposited with the CCDC.	2020-09-30 downloaded from the CCDC.
;
_cell_angle_alpha 90.164(3)
_cell_angle_beta 91.091(3)
_cell_angle_gamma 101.250(3)
_cell_formula_units_Z 2
_cell_length_a 11.3727(3)
_cell_length_b 11.3954(4)
_cell_length_c 22.6857(8)
_cell_measurement_reflns_used 18308
_cell_measurement_temperature 149.99(10)
_cell_measurement_theta_max 28.2410
_cell_measurement_theta_min 3.6440
_cell_volume 2882.91(17)
_computing_cell_refinement 'CrysAlisPro 1.171.39.46 (Rigaku OD, 2018)'
_computing_data_collection 'CrysAlisPro 1.171.39.46 (Rigaku OD, 2018)'
_computing_data_reduction 'CrysAlisPro 1.171.39.46 (Rigaku OD, 2018)'
_computing_molecular_graphics 'Olex2 (Dolomanov et al., 2009)'
_computing_publication_material 'Olex2 (Dolomanov et al., 2009)'
_computing_structure_refinement 'ShelXL (Sheldrick, 2015)'
_computing_structure_solution 'olex2.solve (Bourhis et al., 2015)'
_diffrn_ambient_environment N~2~
_diffrn_ambient_temperature 149.99(10)
_diffrn_detector 'CCD plate'
_diffrn_detector_area_resol_mean 8.0734
_diffrn_detector_type EosS2
_diffrn_measured_fraction_theta_full 0.998
_diffrn_measured_fraction_theta_max 0.992
_diffrn_measurement_device 'four-circle diffractometer'
_diffrn_measurement_device_type 'New Xcalibur, EosS2'
_diffrn_measurement_method '\w scans'
_diffrn_radiation_monochromator graphite
_diffrn_radiation_probe x-ray
_diffrn_radiation_type MoK\a
_diffrn_radiation_wavelength 0.71073
_diffrn_reflns_av_R_equivalents 0.0635
_diffrn_reflns_av_unetI/netI 0.0500
_diffrn_reflns_Laue_measured_fraction_full 0.998
_diffrn_reflns_Laue_measured_fraction_max 0.992
_diffrn_reflns_limit_h_max 15
_diffrn_reflns_limit_h_min -15
_diffrn_reflns_limit_k_max 15
_diffrn_reflns_limit_k_min -15
_diffrn_reflns_limit_l_max 30
_diffrn_reflns_limit_l_min -30
_diffrn_reflns_number 15498
_diffrn_reflns_point_group_measured_fraction_full 0.998
_diffrn_reflns_point_group_measured_fraction_max 0.992
_diffrn_reflns_theta_full 25.242
_diffrn_reflns_theta_max 28.359
_diffrn_reflns_theta_min 3.263
_diffrn_source 'fine-focus sealed X-ray tube'
_diffrn_source_type 'Enhance (Mo) X-ray Source'
_exptl_absorpt_coefficient_mu 0.839
_exptl_absorpt_correction_T_max 0.850
_exptl_absorpt_correction_T_min 0.771
_exptl_absorpt_correction_type analytical
_exptl_absorpt_process_details
;
CrysAlisPro 1.171.39.46 (Rigaku Oxford Diffraction, 2018)
Analytical numeric absorption correction using a multifaceted crystal
			model based on expressions derived by R.C. Clark & J.S. Reid.
(Clark, R. C. & Reid, J. S. (1995). Acta Cryst. A51, 887-897)
Empirical absorption correction using spherical harmonics,
 implemented in SCALE3 ABSPACK scaling algorithm.
;
_exptl_crystal_colour yellow
_exptl_crystal_density_diffrn 1.311
_exptl_crystal_description block
_exptl_crystal_F_000 1200
_exptl_crystal_size_max 0.497
_exptl_crystal_size_mid 0.294
_exptl_crystal_size_min 0.267
_refine_diff_density_max 0.673
_refine_diff_density_min -0.645
_refine_diff_density_rms 0.078
_refine_ls_extinction_method none
_refine_ls_goodness_of_fit_ref 1.056
_refine_ls_hydrogen_treatment constr
_refine_ls_matrix_type full
_refine_ls_number_parameters 707
_refine_ls_number_reflns 15498
_refine_ls_number_restraints 14
_refine_ls_restrained_S_all 1.056
_refine_ls_R_factor_all 0.0540
_refine_ls_R_factor_gt 0.0426
_refine_ls_shift/su_max 0.001
_refine_ls_shift/su_mean 0.000
_refine_ls_structure_factor_coef Fsqd
_refine_ls_weighting_details 'w=1/[\s^2^(Fo^2^)+(0.0623P)^2^] where P=(Fo^2^+2Fc^2^)/3'
_refine_ls_weighting_scheme calc
_refine_ls_wR_factor_gt 0.1054
_refine_ls_wR_factor_ref 0.1078
_reflns_Friedel_coverage 0.000
_reflns_number_gt 12547
_reflns_number_total 15498
_reflns_threshold_expression 'I > 2\s(I)'
_twin_special_details
;
Component 2 rotated by -179.9588\% 
 around [-0.71 0.71 0.02] (reciprocal) or [-0.71 0.71 0.00] (direct)
;
_cod_data_source_file d0cc05694d2.cif
_cod_data_source_block e19mkw15
_cod_depositor_comments 'Adding full bibliography for 7127351--7127357.cif.'
_cod_database_code 7127353
_shelxl_version_number 2014-3
_chemical_oxdiff_usercomment 'Yellow Block'
_shelx_space_group_comment
;
The symmetry employed for this shelxl refinement is uniquely defined
by the following loop, which should always be used as a source of
symmetry information in preference to the above space-group names.
They are only intended as comments.
;
_olex2_refinement_description
;
1. Twinned data refinement
 Scales: 0.5304(7)
 0.4696(7)
2. Fixed Uiso
 At 1.2 times of:
  All C(H) groups, All C(H,H) groups, All C(H,H,H,H) groups
 At 1.5 times of:
  All C(H,H,H) groups
3. Restrained distances
 C24-C25 \\sim C24-C25A
 with sigma of 0.02
 C26-C25 \\sim C26-C25A
 with sigma of 0.02
4. Uiso/Uaniso restraints and constraints
C25 \\sim C25A: within 2A with sigma of 0.01 and sigma for terminal atoms of
0.01
Uanis(C23) \\sim Ueq: with sigma of 0.05 and sigma for terminal atoms of 0.01
5. Others
 Fixed Sof: H24A(0.62) H24B(0.62) H24C(0.38) H24D(0.38) H26A(0.62) H26B(0.62)
 H26C(0.38) H26D(0.38) C25(0.62) H25A(0.62) H25B(0.62) C25A(0.38) H25C(0.38)
 H25D(0.38)
6.a Secondary CH2 refined with riding coordinates:
 C2(H2A,H2B), C3(H3A,H3B), C4(H4A,H4B), C24(H24A,H24B), C24(H24C,H24D),
 C26(H26A,H26B), C26(H26C,H26D), C25(H25A,H25B), C25A(H25C,H25D)
6.b Aromatic/amide H refined with riding coordinates:
 C7(H7), C9(H9), C17(H17), C19(H19), C29(H29), C31(H31), C38(H38), C40(H40),
 C46(H46), C47(H47), C48(H48), C49(H49), C50(H50), C52(H52), C53(H53), C54(H54),
  C55(H55), C56(H56), C58(H58), C59(H59), C60(H60), C61(H61), C62(H62),
 C64(H64), C65(H65), C66(H66), C67(H67), C68(H68)
6.c Idealised Me refined as rotating group:
 C11(H11A,H11B,H11C), C12(H12A,H12B,H12C), C13(H13A,H13B,H13C), C20(H20A,H20B,
 H20C), C21(H21A,H21B,H21C), C22(H22A,H22B,H22C), C33(H33A,H33B,H33C), C34(H34A,
 H34B,H34C), C35(H35A,H35B,H35C), C42(H42A,H42B,H42C), C43(H43A,H43B,H43C),
 C44(H44A,H44B,H44C)
;
_olex2_submission_special_instructions 'No special instructions were received'
_oxdiff_twin_integration_method simultaneous
_oxdiff_twin_items 2

loop_
_space_group_symop_operation_xyz
'x, y, z'
'-x, -y, -z'

loop_
_atom_site_label
_atom_site_type_symbol
_atom_site_fract_x
_atom_site_fract_y
_atom_site_fract_z
_atom_site_U_iso_or_equiv
_atom_site_adp_type
_atom_site_occupancy
_atom_site_site_symmetry_order
_atom_site_calc_flag
_atom_site_refinement_flags_posn
_atom_site_refinement_flags_adp
_atom_site_refinement_flags_occupancy
_atom_site_disorder_assembly
_atom_site_disorder_group
Cu1 Cu 0.52037(3) 0.24686(3) 0.78315(2) 0.01471(9) Uani 1 1 d . . . . .
Cu2 Cu 0.73798(3) 0.46080(3) 0.71674(2) 0.01397(9) Uani 1 1 d . . . . .
P1 P 0.53348(7) 0.44281(7) 0.74444(5) 0.01919(19) Uani 1 1 d . . . . .
P2 P 0.72421(7) 0.26682(7) 0.75546(5) 0.01697(18) Uani 1 1 d . . . . .
N1 N 0.4114(2) 0.1194(2) 0.88347(12) 0.0175(5) Uani 1 1 d . . . . .
N2 N 0.3053(2) 0.0576(2) 0.79867(12) 0.0163(6) Uani 1 1 d . . . . .
N3 N 0.9216(2) 0.6776(2) 0.69873(12) 0.0157(6) Uani 1 1 d . . . . .
N4 N 0.8655(2) 0.5667(2) 0.61535(12) 0.0168(6) Uani 1 1 d . . . . .
C1 C 0.4001(3) 0.1294(2) 0.82436(14) 0.0148(6) Uani 1 1 d . . . . .
C2 C 0.3280(3) 0.0397(3) 0.92160(16) 0.0260(7) Uani 1 1 d . . . . .
H2A H 0.2673 0.0811 0.9360 0.031 Uiso 1 1 calc R . . . .
H2B H 0.3712 0.0155 0.9553 0.031 Uiso 1 1 calc R . . . .
C3 C 0.2698(3) -0.0691(3) 0.88551(17) 0.0327(9) Uani 1 1 d . . . . .
H3A H 0.3295 -0.1162 0.8760 0.039 Uiso 1 1 calc R . . . .
H3B H 0.2082 -0.1187 0.9084 0.039 Uiso 1 1 calc R . . . .
C4 C 0.2149(3) -0.0316(3) 0.82954(16) 0.0235(8) Uani 1 1 d . . . . .
H4A H 0.1881 -0.1008 0.8043 0.028 Uiso 1 1 calc R . . . .
H4B H 0.1459 0.0031 0.8387 0.028 Uiso 1 1 calc R . . . .
C5 C 0.5107(3) 0.1957(3) 0.91308(15) 0.0169(7) Uani 1 1 d . . . . .
C6 C 0.4996(3) 0.3102(3) 0.93066(15) 0.0191(7) Uani 1 1 d . . . . .
C7 C 0.5974(3) 0.3825(3) 0.95729(15) 0.0221(7) Uani 1 1 d . . . . .
H7 H 0.5920 0.4602 0.9678 0.027 Uiso 1 1 calc R . . . .
C8 C 0.7049(3) 0.3436(3) 0.96909(15) 0.0220(7) Uani 1 1 d . . . . .
C9 C 0.7110(3) 0.2283(3) 0.95348(16) 0.0228(7) Uani 1 1 d . . . . .
H9 H 0.7808 0.2000 0.9620 0.027 Uiso 1 1 calc R . . . .
C10 C 0.6157(3) 0.1530(3) 0.92541(15) 0.0188(7) Uani 1 1 d . . . . .
C11 C 0.3820(3) 0.3534(3) 0.92038(17) 0.0259(8) Uani 1 1 d . . . . .
H11A H 0.3548 0.3365 0.8804 0.039 Uiso 1 1 calc GR . . . .
H11B H 0.3946 0.4380 0.9276 0.039 Uiso 1 1 calc GR . . . .
H11C H 0.3228 0.3127 0.9467 0.039 Uiso 1 1 calc GR . . . .
C12 C 0.8106(3) 0.4273(3) 0.99733(18) 0.0352(9) Uani 1 1 d . . . . .
H12A H 0.8741 0.3846 1.0050 0.053 Uiso 1 1 calc GR . . . .
H12B H 0.7866 0.4578 1.0337 0.053 Uiso 1 1 calc GR . . . .
H12C H 0.8381 0.4925 0.9712 0.053 Uiso 1 1 calc GR . . . .
C13 C 0.6242(3) 0.0268(3) 0.90736(18) 0.0286(8) Uani 1 1 d . . . . .
H13A H 0.7026 0.0127 0.9175 0.043 Uiso 1 1 calc GR . . . .
H13B H 0.6106 0.0172 0.8656 0.043 Uiso 1 1 calc GR . . . .
H13C H 0.5649 -0.0294 0.9276 0.043 Uiso 1 1 calc GR . . . .
C14 C 0.2817(3) 0.0633(3) 0.73666(15) 0.0162(6) Uani 1 1 d . . . . .
C15 C 0.2137(3) 0.1453(3) 0.71496(15) 0.0178(7) Uani 1 1 d . . . . .
C16 C 0.3189(3) -0.0183(3) 0.69908(16) 0.0213(7) Uani 1 1 d . . . . .
C17 C 0.2864(3) -0.0189(3) 0.63993(16) 0.0236(7) Uani 1 1 d . . . . .
H17 H 0.3117 -0.0731 0.6147 0.028 Uiso 1 1 calc R . . . .
C18 C 0.2174(3) 0.0583(3) 0.61712(16) 0.0241(8) Uani 1 1 d . . . . .
C19 C 0.1808(3) 0.1397(3) 0.65549(16) 0.0213(7) Uani 1 1 d . . . . .
H19 H 0.1333 0.1913 0.6410 0.026 Uiso 1 1 calc R . . . .
C20 C 0.3925(3) -0.1048(3) 0.72355(18) 0.0295(8) Uani 1 1 d . . . . .
H20A H 0.4543 -0.0628 0.7495 0.044 Uiso 1 1 calc GR . . . .
H20B H 0.4284 -0.1398 0.6917 0.044 Uiso 1 1 calc GR . . . .
H20C H 0.3416 -0.1667 0.7449 0.044 Uiso 1 1 calc GR . . . .
C21 C 0.1821(4) 0.0581(3) 0.55226(18) 0.0348(9) Uani 1 1 d . . . . .
H21A H 0.0987 0.0618 0.5484 0.052 Uiso 1 1 calc GR . . . .
H21B H 0.1959 -0.0139 0.5339 0.052 Uiso 1 1 calc GR . . . .
H21C H 0.2294 0.1262 0.5335 0.052 Uiso 1 1 calc GR . . . .
C22 C 0.1797(3) 0.2398(3) 0.75399(16) 0.0235(8) Uani 1 1 d . . . . .
H22A H 0.2509 0.2927 0.7682 0.035 Uiso 1 1 calc GR . . . .
H22B H 0.1355 0.2024 0.7868 0.035 Uiso 1 1 calc GR . . . .
H22C H 0.1308 0.2846 0.7319 0.035 Uiso 1 1 calc GR . . . .
C23 C 0.8532(2) 0.5797(3) 0.67387(13) 0.0128(6) Uani 1 1 d . U . . .
C24 C 0.9442(3) 0.6510(3) 0.57776(16) 0.0298(8) Uani 1 1 d D . . . .
H24A H 1.0183 0.6227 0.5721 0.036 Uiso 0.62 1 calc R . P A 1
H24B H 0.9056 0.6541 0.5394 0.036 Uiso 0.62 1 calc R . P A 1
H24C H 0.9737 0.6075 0.5463 0.036 Uiso 0.38 1 calc R . P B 2
H24D H 0.8990 0.7063 0.5601 0.036 Uiso 0.38 1 calc R . P B 2
C26 C 1.0078(3) 0.7689(3) 0.66714(16) 0.0242(8) Uani 1 1 d D . . . .
H26A H 1.0874 0.7507 0.6706 0.029 Uiso 0.62 1 calc R . P C 1
H26B H 1.0100 0.8470 0.6848 0.029 Uiso 0.62 1 calc R . P C 1
H26C H 1.0778 0.7969 0.6922 0.029 Uiso 0.38 1 calc R . P D 2
H26D H 0.9710 0.8368 0.6579 0.029 Uiso 0.38 1 calc R . P D 2
C27 C 0.7868(3) 0.4690(3) 0.58614(15) 0.0169(7) Uani 1 1 d . . . . .
C28 C 0.6718(3) 0.4813(3) 0.57058(14) 0.0179(6) Uani 1 1 d . . . . .
C29 C 0.5974(3) 0.3856(3) 0.54185(15) 0.0191(7) Uani 1 1 d . . . . .
H29 H 0.5195 0.3920 0.5314 0.023 Uiso 1 1 calc R . . . .
C30 C 0.6366(3) 0.2813(3) 0.52845(15) 0.0213(7) Uani 1 1 d . . . . .
C31 C 0.7544(3) 0.2741(3) 0.54346(15) 0.0212(7) Uani 1 1 d . . . . .
H31 H 0.7824 0.2053 0.5336 0.025 Uiso 1 1 calc R . . . .
C32 C 0.8307(3) 0.3661(3) 0.57254(15) 0.0170(7) Uani 1 1 d . . . . .
C33 C 0.6293(3) 0.5956(3) 0.58169(16) 0.0222(7) Uani 1 1 d . . . . .
H33A H 0.6728 0.6577 0.5575 0.033 Uiso 1 1 calc GR . . . .
H33B H 0.6428 0.6179 0.6225 0.033 Uiso 1 1 calc GR . . . .
H33C H 0.5453 0.5846 0.5722 0.033 Uiso 1 1 calc GR . . . .
C34 C 0.5521(3) 0.1791(3) 0.49844(18) 0.0334(9) Uani 1 1 d . . . . .
H34A H 0.4841 0.1529 0.5229 0.050 Uiso 1 1 calc GR . . . .
H34B H 0.5928 0.1141 0.4921 0.050 Uiso 1 1 calc GR . . . .
H34C H 0.5254 0.2055 0.4612 0.050 Uiso 1 1 calc GR . . . .
C35 C 0.9572(3) 0.3556(3) 0.58938(17) 0.0263(8) Uani 1 1 d . . . . .
H35A H 1.0127 0.4187 0.5711 0.039 Uiso 1 1 calc GR . . . .
H35B H 0.9718 0.2796 0.5763 0.039 Uiso 1 1 calc GR . . . .
H35C H 0.9676 0.3618 0.6314 0.039 Uiso 1 1 calc GR . . . .
C36 C 0.9187(2) 0.6984(3) 0.76141(15) 0.0170(7) Uani 1 1 d . . . . .
C37 C 0.8390(3) 0.7662(3) 0.78288(16) 0.0191(7) Uani 1 1 d . . . . .
C38 C 0.8484(3) 0.7953(3) 0.84220(16) 0.0219(7) Uani 1 1 d . . . . .
H38 H 0.7983 0.8431 0.8572 0.026 Uiso 1 1 calc R . . . .
C39 C 0.9292(3) 0.7562(3) 0.88020(16) 0.0234(7) Uani 1 1 d . . . . .
C40 C 1.0041(3) 0.6851(3) 0.85769(16) 0.0232(7) Uani 1 1 d . . . . .
H40 H 1.0567 0.6560 0.8831 0.028 Uiso 1 1 calc R . . . .
C41 C 1.0020(3) 0.6563(3) 0.79779(15) 0.0186(7) Uani 1 1 d . . . . .
C42 C 0.7444(3) 0.8036(3) 0.74359(17) 0.0261(8) Uani 1 1 d . . . . .
H42A H 0.7824 0.8581 0.7143 0.039 Uiso 1 1 calc GR . . . .
H42B H 0.6934 0.8422 0.7669 0.039 Uiso 1 1 calc GR . . . .
H42C H 0.6974 0.7342 0.7245 0.039 Uiso 1 1 calc GR . . . .
C43 C 0.9342(4) 0.7865(4) 0.94507(18) 0.0362(9) Uani 1 1 d . . . . .
H43A H 0.9496 0.7194 0.9673 0.054 Uiso 1 1 calc GR . . . .
H43B H 0.8590 0.8050 0.9565 0.054 Uiso 1 1 calc GR . . . .
H43C H 0.9972 0.8545 0.9527 0.054 Uiso 1 1 calc GR . . . .
C44 C 1.0845(3) 0.5807(3) 0.77343(18) 0.0291(9) Uani 1 1 d . . . . .
H44A H 1.1473 0.6304 0.7522 0.044 Uiso 1 1 calc GR . . . .
H44B H 1.0400 0.5209 0.7473 0.044 Uiso 1 1 calc GR . . . .
H44C H 1.1189 0.5424 0.8053 0.044 Uiso 1 1 calc GR . . . .
C45 C 0.4289(3) 0.4731(3) 0.68635(16) 0.0188(7) Uani 1 1 d . . . . .
C46 C 0.3830(3) 0.3860(3) 0.64478(18) 0.0257(8) Uani 1 1 d . . . . .
H46 H 0.4016 0.3105 0.6485 0.031 Uiso 1 1 calc R . . . .
C47 C 0.3102(3) 0.4075(3) 0.59779(18) 0.0300(8) Uani 1 1 d . . . . .
H47 H 0.2808 0.3465 0.5709 0.036 Uiso 1 1 calc R . . . .
C48 C 0.2809(3) 0.5198(3) 0.59060(18) 0.0291(8) Uani 1 1 d . . . . .
H48 H 0.2320 0.5347 0.5593 0.035 Uiso 1 1 calc R . . . .
C49 C 0.3263(3) 0.6081(3) 0.63099(18) 0.0288(8) Uani 1 1 d . . . . .
H49 H 0.3073 0.6835 0.6270 0.035 Uiso 1 1 calc R . . . .
C50 C 0.3997(3) 0.5868(3) 0.67755(17) 0.0243(8) Uani 1 1 d . . . . .
H50 H 0.4305 0.6488 0.7036 0.029 Uiso 1 1 calc R . . . .
C51 C 0.5083(3) 0.5425(3) 0.80411(15) 0.0205(7) Uani 1 1 d . . . . .
C52 C 0.3956(3) 0.5728(3) 0.81370(16) 0.0238(7) Uani 1 1 d . . . . .
H52 H 0.3313 0.5422 0.7886 0.029 Uiso 1 1 calc R . . . .
C53 C 0.3794(3) 0.6473(3) 0.85975(17) 0.0297(8) Uani 1 1 d . . . . .
H53 H 0.3053 0.6688 0.8645 0.036 Uiso 1 1 calc R . . . .
C54 C 0.4734(4) 0.6901(3) 0.89897(18) 0.0334(9) Uani 1 1 d . . . . .
H54 H 0.4626 0.7403 0.9300 0.040 Uiso 1 1 calc R . . . .
C55 C 0.5825(3) 0.6578(3) 0.89159(18) 0.0348(9) Uani 1 1 d . . . . .
H55 H 0.6449 0.6843 0.9185 0.042 Uiso 1 1 calc R . . . .
C56 C 0.6004(3) 0.5866(3) 0.84479(17) 0.0256(8) Uani 1 1 d . . . . .
H56 H 0.6755 0.5673 0.8401 0.031 Uiso 1 1 calc R . . . .
C57 C 0.8404(3) 0.2447(3) 0.80962(15) 0.0160(7) Uani 1 1 d . . . . .
C58 C 0.8647(3) 0.1323(3) 0.82349(15) 0.0186(7) Uani 1 1 d . . . . .
H58 H 0.8235 0.0648 0.8035 0.022 Uiso 1 1 calc R . . . .
C59 C 0.9502(3) 0.1199(3) 0.86699(17) 0.0268(8) Uani 1 1 d . . . . .
H59 H 0.9639 0.0441 0.8762 0.032 Uiso 1 1 calc R . . . .
C60 C 1.0143(3) 0.2184(4) 0.89631(17) 0.0303(9) Uani 1 1 d . . . . .
H60 H 1.0725 0.2101 0.9245 0.036 Uiso 1 1 calc R . . . .
C61 C 0.9906(3) 0.3302(4) 0.88315(18) 0.0336(9) Uani 1 1 d . . . . .
H61 H 1.0324 0.3975 0.9030 0.040 Uiso 1 1 calc R . . . .
C62 C 0.9051(3) 0.3425(3) 0.84053(16) 0.0261(8) Uani 1 1 d . . . . .
H62 H 0.8905 0.4184 0.8324 0.031 Uiso 1 1 calc R . . . .
C63 C 0.7352(3) 0.1559(3) 0.69889(15) 0.0167(7) Uani 1 1 d . . . . .
C64 C 0.8427(3) 0.1255(3) 0.68120(16) 0.0227(7) Uani 1 1 d . . . . .
H64 H 0.9141 0.1621 0.6998 0.027 Uiso 1 1 calc R . . . .
C65 C 0.8458(3) 0.0429(3) 0.63702(16) 0.0269(8) Uani 1 1 d . . . . .
H65 H 0.9185 0.0241 0.6262 0.032 Uiso 1 1 calc R . . . .
C66 C 0.7402(4) -0.0120(3) 0.60888(17) 0.0315(9) Uani 1 1 d . . . . .
H66 H 0.7415 -0.0692 0.5797 0.038 Uiso 1 1 calc R . . . .
C67 C 0.6326(3) 0.0183(3) 0.62419(17) 0.0344(9) Uani 1 1 d . . . . .
H67 H 0.5620 -0.0175 0.6047 0.041 Uiso 1 1 calc R . . . .
C68 C 0.6295(3) 0.1012(3) 0.66823(16) 0.0256(8) Uani 1 1 d . . . . .
H68 H 0.5568 0.1214 0.6779 0.031 Uiso 1 1 calc R . . . .
C25 C 0.9717(5) 0.7713(5) 0.6034(2) 0.0293(13) Uani 0.62 1 d D U P E 1
H25A H 0.9018 0.8080 0.5996 0.035 Uiso 0.62 1 calc R . P E 1
H25B H 1.0363 0.8198 0.5819 0.035 Uiso 0.62 1 calc R . P E 1
C25A C 1.0447(7) 0.7174(8) 0.6118(4) 0.027(2) Uani 0.38 1 d D U P E 2
H25C H 1.0873 0.7817 0.5879 0.033 Uiso 0.38 1 calc R . P E 2
H25D H 1.0995 0.6647 0.6216 0.033 Uiso 0.38 1 calc R . P E 2

loop_
_atom_site_aniso_label
_atom_site_aniso_U_11
_atom_site_aniso_U_22
_atom_site_aniso_U_33
_atom_site_aniso_U_23
_atom_site_aniso_U_13
_atom_site_aniso_U_12
Cu1 0.01398(19) 0.01402(19) 0.0157(2) 0.00131(15) 0.00281(15) 0.00126(13)
Cu2 0.01305(18) 0.01353(19) 0.0147(2) 0.00103(15) 0.00195(15) 0.00085(13)
P1 0.0117(4) 0.0161(4) 0.0312(5) 0.0078(4) 0.0064(4) 0.0056(3)
P2 0.0131(4) 0.0135(4) 0.0254(5) 0.0054(3) 0.0037(3) 0.0051(3)
N1 0.0185(13) 0.0165(13) 0.0171(15) 0.0039(11) 0.0036(11) 0.0018(9)
N2 0.0143(12) 0.0147(13) 0.0188(15) 0.0007(10) 0.0027(10) 0.0002(9)
N3 0.0147(12) 0.0165(13) 0.0145(15) 0.0005(10) 0.0027(10) -0.0009(10)
N4 0.0135(12) 0.0194(13) 0.0153(15) 0.0022(10) 0.0004(10) -0.0021(10)
C1 0.0154(15) 0.0122(15) 0.0185(18) 0.0015(12) 0.0027(12) 0.0069(10)
C2 0.0275(19) 0.0281(19) 0.021(2) 0.0060(14) 0.0095(14) 0.0007(13)
C3 0.033(2) 0.031(2) 0.029(2) 0.0077(16) 0.0085(17) -0.0056(15)
C4 0.0207(16) 0.0218(17) 0.025(2) 0.0037(14) 0.0063(14) -0.0044(13)
C5 0.0204(16) 0.0205(16) 0.0099(17) 0.0030(12) 0.0054(12) 0.0035(12)
C6 0.0223(17) 0.0204(17) 0.0165(18) 0.0003(13) 0.0067(13) 0.0085(13)
C7 0.0332(19) 0.0153(15) 0.0186(19) -0.0027(13) 0.0004(14) 0.0063(13)
C8 0.0223(17) 0.0286(18) 0.0149(18) -0.0039(14) 0.0003(13) 0.0043(14)
C9 0.0184(16) 0.0315(19) 0.0205(19) 0.0019(14) 0.0028(14) 0.0093(13)
C10 0.0209(16) 0.0194(16) 0.0167(18) 0.0014(13) 0.0059(13) 0.0044(13)
C11 0.0279(19) 0.0235(18) 0.028(2) -0.0036(15) -0.0022(15) 0.0091(14)
C12 0.029(2) 0.039(2) 0.036(2) -0.0096(18) -0.0038(17) 0.0019(16)
C13 0.0284(19) 0.0233(18) 0.037(2) -0.0005(15) 0.0038(16) 0.0108(14)
C14 0.0116(14) 0.0200(16) 0.0147(17) 0.0067(12) -0.0021(12) -0.0025(11)
C15 0.0048(13) 0.0246(17) 0.0225(19) 0.0017(14) 0.0020(12) -0.0008(12)
C16 0.0174(16) 0.0165(16) 0.029(2) -0.0003(14) 0.0043(14) 0.0006(12)
C17 0.0292(18) 0.0193(16) 0.0208(19) -0.0049(13) 0.0069(14) 0.0004(13)
C18 0.0207(17) 0.0259(18) 0.021(2) -0.0035(15) 0.0033(14) -0.0069(13)
C19 0.0180(16) 0.0192(17) 0.026(2) 0.0024(14) 0.0002(14) 0.0013(12)
C20 0.035(2) 0.0234(18) 0.033(2) 0.0020(15) 0.0058(17) 0.0109(15)
C21 0.045(2) 0.035(2) 0.022(2) -0.0023(17) -0.0042(17) 0.0014(17)
C22 0.0251(17) 0.0267(18) 0.021(2) 0.0026(14) 0.0051(14) 0.0102(14)
C23 0.0063(13) 0.0178(16) 0.0150(17) 0.0033(12) -0.0025(11) 0.0049(10)
C24 0.035(2) 0.0284(19) 0.021(2) 0.0013(15) 0.0095(15) -0.0059(15)
C26 0.0227(17) 0.0180(16) 0.028(2) 0.0009(14) 0.0061(14) -0.0061(13)
C27 0.0195(15) 0.0164(16) 0.0130(18) -0.0014(13) 0.0009(13) -0.0011(11)
C28 0.0207(16) 0.0209(17) 0.0125(17) 0.0016(13) 0.0037(13) 0.0050(12)
C29 0.0155(15) 0.0269(17) 0.0141(18) -0.0008(13) -0.0027(12) 0.0025(12)
C30 0.0228(16) 0.0228(17) 0.0154(18) 0.0012(13) -0.0002(13) -0.0023(13)
C31 0.0249(17) 0.0200(17) 0.0193(19) 0.0004(13) 0.0028(13) 0.0061(13)
C32 0.0169(15) 0.0214(17) 0.0135(17) 0.0036(13) 0.0027(12) 0.0051(12)
C33 0.0246(17) 0.0210(18) 0.022(2) -0.0028(14) -0.0065(14) 0.0085(14)
C34 0.036(2) 0.026(2) 0.035(2) -0.0087(16) -0.0045(17) -0.0001(15)
C35 0.0209(17) 0.0303(19) 0.028(2) 0.0015(15) -0.0010(14) 0.0067(14)
C36 0.0107(14) 0.0172(15) 0.0203(18) 0.0036(13) -0.0011(12) -0.0043(11)
C37 0.0152(15) 0.0181(16) 0.023(2) 0.0016(13) -0.0011(13) -0.0001(12)
C38 0.0274(18) 0.0167(16) 0.021(2) -0.0018(13) 0.0045(14) 0.0035(13)
C39 0.0247(18) 0.0249(18) 0.0174(19) -0.0045(14) 0.0034(14) -0.0034(14)
C40 0.0158(15) 0.0290(18) 0.024(2) 0.0051(14) -0.0038(13) 0.0016(13)
C41 0.0171(15) 0.0190(16) 0.0190(18) 0.0010(13) -0.0014(13) 0.0018(12)
C42 0.0270(18) 0.0236(18) 0.030(2) 0.0025(15) 0.0019(15) 0.0095(14)
C43 0.046(2) 0.040(2) 0.021(2) -0.0068(17) 0.0014(18) 0.0063(18)
C44 0.0185(17) 0.041(2) 0.031(2) 0.0018(17) -0.0017(15) 0.0138(15)
C45 0.0159(15) 0.0179(16) 0.0240(19) 0.0092(14) 0.0051(13) 0.0058(13)
C46 0.0253(18) 0.0173(17) 0.034(2) 0.0031(15) 0.0102(16) 0.0019(14)
C47 0.0239(18) 0.034(2) 0.029(2) 0.0000(16) 0.0065(15) -0.0016(15)
C48 0.0184(17) 0.038(2) 0.030(2) 0.0091(16) 0.0021(15) 0.0050(14)
C49 0.0233(18) 0.029(2) 0.037(2) 0.0083(16) 0.0052(15) 0.0109(14)
C50 0.0253(18) 0.0198(17) 0.028(2) 0.0009(15) 0.0044(15) 0.0055(14)
C51 0.0180(16) 0.0195(17) 0.0238(19) 0.0084(14) 0.0016(13) 0.0031(13)
C52 0.0193(17) 0.0237(18) 0.030(2) 0.0042(15) 0.0047(14) 0.0070(13)
C53 0.030(2) 0.0242(19) 0.038(2) 0.0055(16) 0.0099(16) 0.0117(15)
C54 0.048(2) 0.0229(19) 0.027(2) 0.0033(15) 0.0124(18) 0.0008(16)
C55 0.034(2) 0.036(2) 0.027(2) 0.0046(17) -0.0021(16) -0.0100(17)
C56 0.0194(17) 0.031(2) 0.026(2) 0.0074(16) 0.0064(14) 0.0035(14)
C57 0.0126(14) 0.0207(16) 0.0157(17) -0.0018(13) 0.0062(12) 0.0055(12)
C58 0.0177(16) 0.0214(18) 0.0183(17) -0.0029(13) 0.0031(12) 0.0082(12)
C59 0.0245(18) 0.036(2) 0.022(2) 0.0071(16) 0.0038(15) 0.0123(15)
C60 0.0199(17) 0.060(3) 0.0135(18) 0.0007(17) 0.0027(14) 0.0142(17)
C61 0.034(2) 0.039(2) 0.025(2) -0.0120(17) 0.0015(16) -0.0009(17)
C62 0.0284(19) 0.0215(18) 0.027(2) -0.0056(15) 0.0044(15) 0.0015(14)
C63 0.0171(15) 0.0157(15) 0.0170(17) 0.0076(12) 0.0018(12) 0.0022(12)
C64 0.0201(18) 0.0231(19) 0.0242(19) 0.0039(14) -0.0012(14) 0.0024(13)
C65 0.039(2) 0.0241(18) 0.0188(19) 0.0046(15) 0.0061(16) 0.0097(15)
C66 0.053(3) 0.0191(18) 0.021(2) -0.0001(14) -0.0002(17) 0.0017(15)
C67 0.036(2) 0.039(2) 0.020(2) 0.0026(16) -0.0060(16) -0.0118(16)
C68 0.0210(17) 0.0308(19) 0.023(2) 0.0036(15) -0.0008(14) 0.0007(14)
C25 0.033(3) 0.026(3) 0.025(3) 0.003(2) 0.012(3) -0.005(2)
C25A 0.016(4) 0.030(5) 0.033(5) 0.011(4) 0.012(4) -0.006(3)

loop_
_atom_type_symbol
_atom_type_description
_atom_type_scat_dispersion_real
_atom_type_scat_dispersion_imag
_atom_type_scat_source
C C 0.0033 0.0016 'International Tables Vol C Tables 4.2.6.8 and 6.1.1.4'
H H 0.0000 0.0000 'International Tables Vol C Tables 4.2.6.8 and 6.1.1.4'
Cu Cu 0.3201 1.2651 'International Tables Vol C Tables 4.2.6.8 and 6.1.1.4'
N N 0.0061 0.0033 'International Tables Vol C Tables 4.2.6.8 and 6.1.1.4'
P P 0.1023 0.0942 'International Tables Vol C Tables 4.2.6.8 and 6.1.1.4'

loop_
_geom_angle_atom_site_label_1
_geom_angle_atom_site_label_2
_geom_angle_atom_site_label_3
_geom_angle
_geom_angle_site_symmetry_1
_geom_angle_site_symmetry_3
_geom_angle_publ_flag
P1 Cu1 P2 85.61(3) . . ?
C1 Cu1 P1 136.76(9) . . ?
C1 Cu1 P2 137.48(9) . . ?
P2 Cu2 P1 85.88(3) . . ?
C23 Cu2 P1 135.17(8) . . ?
C23 Cu2 P2 138.68(8) . . ?
Cu1 P1 Cu2 93.85(3) . . ?
C45 P1 Cu1 121.02(11) . . ?
C45 P1 Cu2 116.08(11) . . ?
C51 P1 Cu1 108.52(11) . . ?
C51 P1 Cu2 115.04(11) . . ?
C51 P1 C45 102.78(13) . . ?
Cu2 P2 Cu1 94.66(3) . . ?
C57 P2 Cu1 120.86(11) . . ?
C57 P2 Cu2 117.16(11) . . ?
C63 P2 Cu1 109.27(10) . . ?
C63 P2 Cu2 112.60(11) . . ?
C63 P2 C57 102.54(12) . . ?
C1 N1 C2 126.0(3) . . ?
C1 N1 C5 118.1(2) . . ?
C5 N1 C2 115.9(3) . . ?
C1 N2 C4 125.5(3) . . ?
C1 N2 C14 121.1(2) . . ?
C14 N2 C4 113.4(2) . . ?
C23 N3 C26 125.2(3) . . ?
C23 N3 C36 120.5(2) . . ?
C36 N3 C26 114.2(2) . . ?
C23 N4 C24 125.3(3) . . ?
C23 N4 C27 117.6(2) . . ?
C27 N4 C24 116.7(3) . . ?
N1 C1 Cu1 118.6(2) . . ?
N2 C1 Cu1 125.3(2) . . ?
N2 C1 N1 116.1(3) . . ?
N1 C2 H2A 110.1 . . ?
N1 C2 H2B 110.1 . . ?
N1 C2 C3 108.2(3) . . ?
H2A C2 H2B 108.4 . . ?
C3 C2 H2A 110.1 . . ?
C3 C2 H2B 110.1 . . ?
C2 C3 H3A 109.6 . . ?
C2 C3 H3B 109.6 . . ?
H3A C3 H3B 108.1 . . ?
C4 C3 C2 110.5(3) . . ?
C4 C3 H3A 109.6 . . ?
C4 C3 H3B 109.6 . . ?
N2 C4 C3 109.4(3) . . ?
N2 C4 H4A 109.8 . . ?
N2 C4 H4B 109.8 . . ?
C3 C4 H4A 109.8 . . ?
C3 C4 H4B 109.8 . . ?
H4A C4 H4B 108.2 . . ?
C6 C5 N1 119.4(3) . . ?
C6 C5 C10 120.9(3) . . ?
C10 C5 N1 119.7(3) . . ?
C5 C6 C11 120.5(3) . . ?
C7 C6 C5 118.1(3) . . ?
C7 C6 C11 121.4(3) . . ?
C6 C7 H7 118.8 . . ?
C6 C7 C8 122.5(3) . . ?
C8 C7 H7 118.8 . . ?
C7 C8 C12 120.4(3) . . ?
C9 C8 C7 117.9(3) . . ?
C9 C8 C12 121.6(3) . . ?
C8 C9 H9 119.2 . . ?
C8 C9 C10 121.7(3) . . ?
C10 C9 H9 119.2 . . ?
C5 C10 C13 119.9(3) . . ?
C9 C10 C5 118.9(3) . . ?
C9 C10 C13 121.2(3) . . ?
C6 C11 H11A 109.5 . . ?
C6 C11 H11B 109.5 . . ?
C6 C11 H11C 109.5 . . ?
H11A C11 H11B 109.5 . . ?
H11A C11 H11C 109.5 . . ?
H11B C11 H11C 109.5 . . ?
C8 C12 H12A 109.5 . . ?
C8 C12 H12B 109.5 . . ?
C8 C12 H12C 109.5 . . ?
H12A C12 H12B 109.5 . . ?
H12A C12 H12C 109.5 . . ?
H12B C12 H12C 109.5 . . ?
C10 C13 H13A 109.5 . . ?
C10 C13 H13B 109.5 . . ?
C10 C13 H13C 109.5 . . ?
H13A C13 H13B 109.5 . . ?
H13A C13 H13C 109.5 . . ?
H13B C13 H13C 109.5 . . ?
C15 C14 N2 119.7(3) . . ?
C16 C14 N2 119.4(3) . . ?
C16 C14 C15 120.8(3) . . ?
C14 C15 C22 121.7(3) . . ?
C19 C15 C14 118.4(3) . . ?
C19 C15 C22 119.9(3) . . ?
C14 C16 C20 119.6(3) . . ?
C17 C16 C14 118.8(3) . . ?
C17 C16 C20 121.6(3) . . ?
C16 C17 H17 118.9 . . ?
C18 C17 C16 122.2(3) . . ?
C18 C17 H17 118.9 . . ?
C17 C18 C19 118.2(3) . . ?
C17 C18 C21 122.3(3) . . ?
C19 C18 C21 119.5(3) . . ?
C15 C19 C18 121.5(3) . . ?
C15 C19 H19 119.3 . . ?
C18 C19 H19 119.3 . . ?
C16 C20 H20A 109.5 . . ?
C16 C20 H20B 109.5 . . ?
C16 C20 H20C 109.5 . . ?
H20A C20 H20B 109.5 . . ?
H20A C20 H20C 109.5 . . ?
H20B C20 H20C 109.5 . . ?
C18 C21 H21A 109.5 . . ?
C18 C21 H21B 109.5 . . ?
C18 C21 H21C 109.5 . . ?
H21A C21 H21B 109.5 . . ?
H21A C21 H21C 109.5 . . ?
H21B C21 H21C 109.5 . . ?
C15 C22 H22A 109.5 . . ?
C15 C22 H22B 109.5 . . ?
C15 C22 H22C 109.5 . . ?
H22A C22 H22B 109.5 . . ?
H22A C22 H22C 109.5 . . ?
H22B C22 H22C 109.5 . . ?
N3 C23 Cu2 124.4(2) . . ?
N3 C23 N4 115.9(3) . . ?
N4 C23 Cu2 119.7(2) . . ?
N4 C24 H24A 109.2 . . ?
N4 C24 H24B 109.2 . . ?
N4 C24 H24C 109.5 . . ?
N4 C24 H24D 109.5 . . ?
H24A C24 H24B 107.9 . . ?
H24C C24 H24D 108.1 . . ?
C25 C24 N4 111.9(3) . . ?
C25 C24 H24A 109.2 . . ?
C25 C24 H24B 109.2 . . ?
C25A C24 N4 110.7(4) . . ?
C25A C24 H24C 109.5 . . ?
C25A C24 H24D 109.5 . . ?
N3 C26 H26A 109.6 . . ?
N3 C26 H26B 109.6 . . ?
N3 C26 H26C 109.6 . . ?
N3 C26 H26D 109.6 . . ?
N3 C26 C25 110.2(3) . . ?
N3 C26 C25A 110.2(4) . . ?
H26A C26 H26B 108.1 . . ?
H26C C26 H26D 108.1 . . ?
C25 C26 H26A 109.6 . . ?
C25 C26 H26B 109.6 . . ?
C25A C26 H26C 109.6 . . ?
C25A C26 H26D 109.6 . . ?
C28 C27 N4 119.1(3) . . ?
C28 C27 C32 122.2(3) . . ?
C32 C27 N4 118.7(3) . . ?
C27 C28 C29 118.0(3) . . ?
C27 C28 C33 121.3(3) . . ?
C29 C28 C33 120.6(3) . . ?
C28 C29 H29 119.1 . . ?
C30 C29 C28 121.7(3) . . ?
C30 C29 H29 119.1 . . ?
C29 C30 C31 118.3(3) . . ?
C29 C30 C34 119.8(3) . . ?
C31 C30 C34 121.9(3) . . ?
C30 C31 H31 119.0 . . ?
C32 C31 C30 121.9(3) . . ?
C32 C31 H31 119.0 . . ?
C27 C32 C35 121.1(3) . . ?
C31 C32 C27 117.8(3) . . ?
C31 C32 C35 121.1(3) . . ?
C28 C33 H33A 109.5 . . ?
C28 C33 H33B 109.5 . . ?
C28 C33 H33C 109.5 . . ?
H33A C33 H33B 109.5 . . ?
H33A C33 H33C 109.5 . . ?
H33B C33 H33C 109.5 . . ?
C30 C34 H34A 109.5 . . ?
C30 C34 H34B 109.5 . . ?
C30 C34 H34C 109.5 . . ?
H34A C34 H34B 109.5 . . ?
H34A C34 H34C 109.5 . . ?
H34B C34 H34C 109.5 . . ?
C32 C35 H35A 109.5 . . ?
C32 C35 H35B 109.5 . . ?
C32 C35 H35C 109.5 . . ?
H35A C35 H35B 109.5 . . ?
H35A C35 H35C 109.5 . . ?
H35B C35 H35C 109.5 . . ?
C37 C36 N3 118.9(3) . . ?
C37 C36 C41 122.6(3) . . ?
C41 C36 N3 118.3(3) . . ?
C36 C37 C42 121.6(3) . . ?
C38 C37 C36 117.0(3) . . ?
C38 C37 C42 121.3(3) . . ?
C37 C38 H38 118.6 . . ?
C37 C38 C39 122.8(3) . . ?
C39 C38 H38 118.6 . . ?
C38 C39 C40 118.5(3) . . ?
C38 C39 C43 121.3(3) . . ?
C40 C39 C43 120.1(3) . . ?
C39 C40 H40 119.3 . . ?
C39 C40 C41 121.4(3) . . ?
C41 C40 H40 119.3 . . ?
C36 C41 C44 121.2(3) . . ?
C40 C41 C36 117.5(3) . . ?
C40 C41 C44 121.2(3) . . ?
C37 C42 H42A 109.5 . . ?
C37 C42 H42B 109.5 . . ?
C37 C42 H42C 109.5 . . ?
H42A C42 H42B 109.5 . . ?
H42A C42 H42C 109.5 . . ?
H42B C42 H42C 109.5 . . ?
C39 C43 H43A 109.5 . . ?
C39 C43 H43B 109.5 . . ?
C39 C43 H43C 109.5 . . ?
H43A C43 H43B 109.5 . . ?
H43A C43 H43C 109.5 . . ?
H43B C43 H43C 109.5 . . ?
C41 C44 H44A 109.5 . . ?
C41 C44 H44B 109.5 . . ?
C41 C44 H44C 109.5 . . ?
H44A C44 H44B 109.5 . . ?
H44A C44 H44C 109.5 . . ?
H44B C44 H44C 109.5 . . ?
C46 C45 P1 120.4(2) . . ?
C46 C45 C50 116.1(3) . . ?
C50 C45 P1 123.2(3) . . ?
C45 C46 H46 118.8 . . ?
C45 C46 C47 122.4(3) . . ?
C47 C46 H46 118.8 . . ?
C46 C47 H47 119.8 . . ?
C46 C47 C48 120.4(4) . . ?
C48 C47 H47 119.8 . . ?
C47 C48 H48 120.9 . . ?
C49 C48 C47 118.3(4) . . ?
C49 C48 H48 120.9 . . ?
C48 C49 H49 119.4 . . ?
C48 C49 C50 121.2(3) . . ?
C50 C49 H49 119.4 . . ?
C45 C50 H50 119.2 . . ?
C49 C50 C45 121.5(3) . . ?
C49 C50 H50 119.2 . . ?
C52 C51 P1 122.6(3) . . ?
C56 C51 P1 120.3(3) . . ?
C56 C51 C52 117.0(3) . . ?
C51 C52 H52 119.5 . . ?
C53 C52 C51 121.1(3) . . ?
C53 C52 H52 119.5 . . ?
C52 C53 H53 119.9 . . ?
C52 C53 C54 120.2(3) . . ?
C54 C53 H53 119.9 . . ?
C53 C54 H54 120.3 . . ?
C55 C54 C53 119.5(4) . . ?
C55 C54 H54 120.3 . . ?
C54 C55 H55 119.7 . . ?
C54 C55 C56 120.6(4) . . ?
C56 C55 H55 119.7 . . ?
C51 C56 H56 119.2 . . ?
C55 C56 C51 121.6(3) . . ?
C55 C56 H56 119.2 . . ?
C58 C57 P2 123.2(2) . . ?
C62 C57 P2 119.6(3) . . ?
C62 C57 C58 117.1(3) . . ?
C57 C58 H58 119.6 . . ?
C57 C58 C59 120.9(3) . . ?
C59 C58 H58 119.6 . . ?
C58 C59 H59 119.6 . . ?
C60 C59 C58 120.8(3) . . ?
C60 C59 H59 119.6 . . ?
C59 C60 H60 120.6 . . ?
C59 C60 C61 118.9(4) . . ?
C61 C60 H60 120.6 . . ?
C60 C61 H61 119.8 . . ?
C60 C61 C62 120.4(4) . . ?
C62 C61 H61 119.8 . . ?
C57 C62 H62 119.0 . . ?
C61 C62 C57 121.9(3) . . ?
C61 C62 H62 119.0 . . ?
C64 C63 P2 124.5(3) . . ?
C64 C63 C68 117.1(3) . . ?
C68 C63 P2 118.2(2) . . ?
C63 C64 H64 119.0 . . ?
C65 C64 C63 122.0(3) . . ?
C65 C64 H64 119.0 . . ?
C64 C65 H65 120.2 . . ?
C64 C65 C66 119.6(3) . . ?
C66 C65 H65 120.2 . . ?
C65 C66 H66 120.0 . . ?
C67 C66 C65 120.0(4) . . ?
C67 C66 H66 120.0 . . ?
C66 C67 H67 119.8 . . ?
C68 C67 C66 120.4(3) . . ?
C68 C67 H67 119.8 . . ?
C63 C68 H68 119.6 . . ?
C67 C68 C63 120.9(3) . . ?
C67 C68 H68 119.6 . . ?
C24 C25 C26 111.6(4) . . ?
C24 C25 H25A 109.3 . . ?
C24 C25 H25B 109.3 . . ?
C26 C25 H25A 109.3 . . ?
C26 C25 H25B 109.3 . . ?
H25A C25 H25B 108.0 . . ?
C24 C25A C26 113.0(6) . . ?
C24 C25A H25C 109.0 . . ?
C24 C25A H25D 109.0 . . ?
C26 C25A H25C 109.0 . . ?
C26 C25A H25D 109.0 . . ?
H25C C25A H25D 107.8 . . ?

loop_
_geom_bond_atom_site_label_1
_geom_bond_atom_site_label_2
_geom_bond_distance
_geom_bond_site_symmetry_2
_geom_bond_publ_flag
Cu1 P1 2.3803(9) . ?
Cu1 P2 2.3814(8) . ?
Cu1 C1 1.969(3) . ?
Cu2 P1 2.3908(8) . ?
Cu2 P2 2.3586(9) . ?
Cu2 C23 1.965(3) . ?
P1 C45 1.837(3) . ?
P1 C51 1.827(4) . ?
P2 C57 1.841(3) . ?
P2 C63 1.822(3) . ?
N1 C1 1.352(4) . ?
N1 C2 1.474(4) . ?
N1 C5 1.438(4) . ?
N2 C1 1.342(4) . ?
N2 C4 1.485(4) . ?
N2 C14 1.431(4) . ?
N3 C23 1.345(4) . ?
N3 C26 1.480(4) . ?
N3 C36 1.443(4) . ?
N4 C23 1.348(4) . ?
N4 C24 1.466(4) . ?
N4 C27 1.437(4) . ?
C2 H2A 0.9700 . ?
C2 H2B 0.9700 . ?
C2 C3 1.517(5) . ?
C3 H3A 0.9700 . ?
C3 H3B 0.9700 . ?
C3 C4 1.504(5) . ?
C4 H4A 0.9700 . ?
C4 H4B 0.9700 . ?
C5 C6 1.393(4) . ?
C5 C10 1.398(4) . ?
C6 C7 1.377(5) . ?
C6 C11 1.526(4) . ?
C7 H7 0.9300 . ?
C7 C8 1.401(5) . ?
C8 C9 1.375(5) . ?
C8 C12 1.512(5) . ?
C9 H9 0.9300 . ?
C9 C10 1.387(5) . ?
C10 C13 1.516(4) . ?
C11 H11A 0.9600 . ?
C11 H11B 0.9600 . ?
C11 H11C 0.9600 . ?
C12 H12A 0.9600 . ?
C12 H12B 0.9600 . ?
C12 H12C 0.9600 . ?
C13 H13A 0.9600 . ?
C13 H13B 0.9600 . ?
C13 H13C 0.9600 . ?
C14 C15 1.409(4) . ?
C14 C16 1.390(4) . ?
C15 C19 1.391(5) . ?
C15 C22 1.505(4) . ?
C16 C17 1.385(5) . ?
C16 C20 1.513(4) . ?
C17 H17 0.9300 . ?
C17 C18 1.383(5) . ?
C18 C19 1.397(5) . ?
C18 C21 1.518(5) . ?
C19 H19 0.9300 . ?
C20 H20A 0.9600 . ?
C20 H20B 0.9600 . ?
C20 H20C 0.9600 . ?
C21 H21A 0.9600 . ?
C21 H21B 0.9600 . ?
C21 H21C 0.9600 . ?
C22 H22A 0.9600 . ?
C22 H22B 0.9600 . ?
C22 H22C 0.9600 . ?
C24 H24A 0.9700 . ?
C24 H24B 0.9700 . ?
C24 H24C 0.9700 . ?
C24 H24D 0.9700 . ?
C24 C25 1.462(6) . ?
C24 C25A 1.450(9) . ?
C26 H26A 0.9700 . ?
C26 H26B 0.9700 . ?
C26 H26C 0.9700 . ?
C26 H26D 0.9700 . ?
C26 C25 1.497(6) . ?
C26 C25A 1.486(9) . ?
C27 C28 1.381(4) . ?
C27 C32 1.398(4) . ?
C28 C29 1.395(4) . ?
C28 C33 1.497(4) . ?
C29 H29 0.9300 . ?
C29 C30 1.384(4) . ?
C30 C31 1.393(4) . ?
C30 C34 1.509(5) . ?
C31 H31 0.9300 . ?
C31 C32 1.381(5) . ?
C32 C35 1.509(4) . ?
C33 H33A 0.9600 . ?
C33 H33B 0.9600 . ?
C33 H33C 0.9600 . ?
C34 H34A 0.9600 . ?
C34 H34B 0.9600 . ?
C34 H34C 0.9600 . ?
C35 H35A 0.9600 . ?
C35 H35B 0.9600 . ?
C35 H35C 0.9600 . ?
C36 C37 1.394(4) . ?
C36 C41 1.400(4) . ?
C37 C38 1.382(5) . ?
C37 C42 1.509(5) . ?
C38 H38 0.9300 . ?
C38 C39 1.384(5) . ?
C39 C40 1.388(5) . ?
C39 C43 1.508(5) . ?
C40 H40 0.9300 . ?
C40 C41 1.396(5) . ?
C41 C44 1.503(4) . ?
C42 H42A 0.9600 . ?
C42 H42B 0.9600 . ?
C42 H42C 0.9600 . ?
C43 H43A 0.9600 . ?
C43 H43B 0.9600 . ?
C43 H43C 0.9600 . ?
C44 H44A 0.9600 . ?
C44 H44B 0.9600 . ?
C44 H44C 0.9600 . ?
C45 C46 1.386(5) . ?
C45 C50 1.412(4) . ?
C46 H46 0.9300 . ?
C46 C47 1.389(5) . ?
C47 H47 0.9300 . ?
C47 C48 1.393(5) . ?
C48 H48 0.9300 . ?
C48 C49 1.376(5) . ?
C49 H49 0.9300 . ?
C49 C50 1.385(5) . ?
C50 H50 0.9300 . ?
C51 C52 1.412(4) . ?
C51 C56 1.399(5) . ?
C52 H52 0.9300 . ?
C52 C53 1.382(5) . ?
C53 H53 0.9300 . ?
C53 C54 1.390(5) . ?
C54 H54 0.9300 . ?
C54 C55 1.375(5) . ?
C55 H55 0.9300 . ?
C55 C56 1.377(5) . ?
C56 H56 0.9300 . ?
C57 C58 1.398(4) . ?
C57 C62 1.390(5) . ?
C58 H58 0.9300 . ?
C58 C59 1.399(5) . ?
C59 H59 0.9300 . ?
C59 C60 1.376(6) . ?
C60 H60 0.9300 . ?
C60 C61 1.385(5) . ?
C61 H61 0.9300 . ?
C61 C62 1.385(5) . ?
C62 H62 0.9300 . ?
C63 C64 1.399(4) . ?
C63 C68 1.411(5) . ?
C64 H64 0.9300 . ?
C64 C65 1.379(5) . ?
C65 H65 0.9300 . ?
C65 C66 1.385(5) . ?
C66 H66 0.9300 . ?
C66 C67 1.385(5) . ?
C67 H67 0.9300 . ?
C67 C68 1.379(5) . ?
C68 H68 0.9300 . ?
C25 H25A 0.9700 . ?
C25 H25B 0.9700 . ?
C25A H25C 0.9700 . ?
C25A H25D 0.9700 . ?

loop_
_twin_individual_id
_twin_individual_mass_fraction_refined
_oxdiff_twin_reflns_isolated
_oxdiff_twin_reflns_overlapped
_twin_individual_twin_lattice_type
_twin_individual_twin_matrix_11
_twin_individual_twin_matrix_12
_twin_individual_twin_matrix_13
_twin_individual_twin_matrix_21
_twin_individual_twin_matrix_22
_twin_individual_twin_matrix_23
_twin_individual_twin_matrix_31
_twin_individual_twin_matrix_32
_twin_individual_twin_matrix_33
1 0.5304(7) 979 67391 ref 1.0000 0.0000 0.0000 0.0000 1.0000 0.0000 0.0000 0.0000 1.0000
2 0.4696(7) 980 67391 nmt -0.0022 -0.9970 0.0002 -1.0030 0.0021 -0.0004 -0.0315 0.0337 -1.0006
